data_4318212
loop_
_publ_author_name
'Shireen R. Marshall'
'Arnold L. Rheingold'
'Louise N. Dawe'
'William W. Shum'
'Chitoshi Kitamura'
'Joel S. Miller'

_publ_section_title
;
 Corner Sharing Tetrahedral Network in Co3(HAT)[N(CN)2]6(OH2)2 (HAT =
 1,4,5,8,9,12-Hexaazatriphenylene)
;
_journal_name_full 'Inorganic Chemistry'
_journal_page_first 3599
_journal_page_last 3601
_journal_paper_doi 10.1021/ic020176x
_journal_volume 41
_journal_year 2002
_chemical_formula_sum 'C24 H6 Co2 N24 O5'
_chemical_formula_weight 828.39
_chemical_name_systematic
;

  ?

;
_space_group_IT_number 14
_symmetry_cell_setting monoclinic
_symmetry_space_group_name_Hall '-P 2ybc'
_symmetry_space_group_name_H-M 'P 1 21/c 1'
_atom_sites_solution_hydrogens geom
_atom_sites_solution_primary direct
_atom_sites_solution_secondary difmap
_audit_creation_method SHELXL-97
_cell_angle_alpha 90.00
_cell_angle_beta 114.100(2)
_cell_angle_gamma 90.00
_cell_formula_units_Z 4
_cell_length_a 13.655(3)
_cell_length_b 15.189(3)
_cell_length_c 22.367(4)
_cell_measurement_temperature 173(2)
_cell_volume 4234.7(15)
_computing_structure_refinement 'SHELXL-97 (Sheldrick, 1997)'
_computing_structure_solution 'SHELXS-97 (Sheldrick, 1990)'
_diffrn_ambient_temperature 173(2)
_diffrn_measured_fraction_theta_full 0.991
_diffrn_measured_fraction_theta_max 0.991
_diffrn_radiation_monochromator graphite
_diffrn_radiation_source 'fine-focus sealed tube'
_diffrn_radiation_type MoK\a
_diffrn_radiation_wavelength 0.71073
_diffrn_reflns_av_R_equivalents 0.0776
_diffrn_reflns_av_sigmaI/netI 0.1032
_diffrn_reflns_limit_h_max 12
_diffrn_reflns_limit_h_min -15
_diffrn_reflns_limit_k_max 16
_diffrn_reflns_limit_k_min -15
_diffrn_reflns_limit_l_max 24
_diffrn_reflns_limit_l_min -22
_diffrn_reflns_number 17936
_diffrn_reflns_theta_full 23.00
_diffrn_reflns_theta_max 23.00
_diffrn_reflns_theta_min 1.67
_exptl_absorpt_coefficient_mu 0.844
_exptl_absorpt_correction_T_max 0.9670
_exptl_absorpt_correction_T_min 0.9204
_exptl_crystal_density_diffrn 1.299
_exptl_crystal_density_method 'not measured'
_exptl_crystal_F_000 1648
_exptl_crystal_size_max 0.10
_exptl_crystal_size_mid 0.10
_exptl_crystal_size_min 0.04
_refine_diff_density_max 1.334
_refine_diff_density_min -0.768
_refine_diff_density_rms 0.150
_refine_ls_extinction_method none
_refine_ls_goodness_of_fit_ref 1.242
_refine_ls_hydrogen_treatment mixed
_refine_ls_matrix_type full
_refine_ls_number_parameters 415
_refine_ls_number_reflns 5839
_refine_ls_number_restraints 0
_refine_ls_restrained_S_all 1.242
_refine_ls_R_factor_all 0.1197
_refine_ls_R_factor_gt 0.0823
_refine_ls_shift/su_max 0.003
_refine_ls_shift/su_mean 0.000
_refine_ls_structure_factor_coef Fsqd
_refine_ls_weighting_details 'calc w=1/[\s^2^(Fo^2^)+(0.0600P)^2^+0.0000P] where P=(Fo^2^+2Fc^2^)/3'
_refine_ls_weighting_scheme calc
_refine_ls_wR_factor_gt 0.1800
_refine_ls_wR_factor_ref 0.1878
_reflns_number_gt 3217
_reflns_number_total 5839
_reflns_threshold_expression >2sigma(I)
_cod_data_source_file ic020176x.cif
_cod_data_source_block JSMiller_Co3(mu3-HAT)[N(CN)2]6(OH2)2
_cod_original_cell_volume 4234.5(14)
_cod_database_code 4318212

loop_
_symmetry_equiv_pos_as_xyz
'x, y, z'
'-x, y+1/2, -z+1/2'
'-x, -y, -z'
'x, -y-1/2, z-1/2'

loop_
_atom_site_label
_atom_site_type_symbol
_atom_site_fract_x
_atom_site_fract_y
_atom_site_fract_z
_atom_site_U_iso_or_equiv
_atom_site_adp_type
_atom_site_occupancy
_atom_site_symmetry_multiplicity
_atom_site_calc_flag
_atom_site_refinement_flags
_atom_site_disorder_assembly
_atom_site_disorder_group
Co1 Co 0.21635(8) 0.74093(8) 0.46109(5) 0.0381(4) Uani 1 1 d . . .
Co2 Co 0.78416(8) 0.74297(8) 0.60305(5) 0.0404(4) Uani 1 1 d . . .
Co3 Co 0.50124(10) 0.63425(9) 0.79981(5) 0.0546(4) Uani 1 1 d . . .
O1 O 0.2198(5) 0.6033(4) 0.4463(3) 0.073(2) Uani 1 1 d . . .
O2 O 0.7821(6) 0.6043(5) 0.5867(3) 0.084(2) Uani 1 1 d . . .
N1 N 0.2795(5) 0.7054(5) 0.5662(3) 0.053(2) Uani 1 1 d . . .
N2 N 0.3875(5) 0.7409(4) 0.4898(3) 0.0391(17) Uani 1 1 d . . .
N3 N 0.6126(5) 0.7433(4) 0.5467(3) 0.0390(17) Uani 1 1 d . . .
N4 N 0.7219(6) 0.7070(5) 0.6769(3) 0.058(2) Uani 1 1 d . . .
N5 N 0.6087(6) 0.6689(6) 0.7533(3) 0.062(2) Uani 1 1 d . . .
N6 N 0.3917(6) 0.6649(5) 0.6991(3) 0.058(2) Uani 1 1 d . . .
N21 N 0.2287(5) 0.8711(7) 0.4889(4) 0.066(2) Uani 1 1 d . . .
N22 N 0.2353(7) 1.0205(7) 0.5237(4) 0.083(3) Uani 1 1 d . . .
N23 N 0.3758(6) 1.1009(6) 0.6132(4) 0.064(2) Uani 1 1 d . . .
N31 N 0.1844(5) 0.7564(5) 0.3636(3) 0.0467(19) Uani 1 1 d . . .
N32 N 0.1283(6) 0.7767(7) 0.2466(4) 0.088(3) Uani 1 1 d . . .
N33 N -0.0591(6) 0.7658(6) 0.1668(3) 0.063(2) Uani 1 1 d . . .
N41 N 0.0581(6) 0.7350(5) 0.4461(3) 0.062(2) Uani 1 1 d . . .
N42' N -0.1249(9) 0.7859(15) 0.4332(5) 0.036(6) Uiso 0.59(4) 1 d P . .
N42 N -0.1314(14) 0.735(2) 0.4303(8) 0.039(8) Uiso 0.41(4) 1 d P . .
N43 N -0.1846(5) 0.7574(5) 0.5207(3) 0.050(2) Uani 1 1 d . . .
N51 N 0.7758(6) 0.8737(7) 0.6234(4) 0.071(3) Uani 1 1 d . . .
N52 N 0.7641(7) 1.0238(6) 0.6555(5) 0.082(3) Uani 1 1 d . . .
N53 N 0.6248(6) 1.0987(5) 0.6751(3) 0.057(2) Uani 1 1 d . . .
N61 N 0.4991(7) 0.7627(7) 0.8248(3) 0.070(3) Uani 1 1 d . . .
C62 C 0.4940(11) 0.8568(10) 0.8118(8) 0.129(5) Uani 1 1 d . . .
C1 C 0.3868(7) 0.7028(6) 0.5945(4) 0.052(3) Uani 1 1 d . . .
C2 C 0.4468(7) 0.7248(6) 0.5549(4) 0.048(2) Uani 1 1 d . . .
C3 C 0.5558(7) 0.7252(6) 0.5822(4) 0.050(3) Uani 1 1 d . . .
C4 C 0.6144(7) 0.7047(6) 0.6514(4) 0.051(2) Uani 1 1 d . . .
C5 C 0.5604(7) 0.6845(7) 0.6905(4) 0.056(3) Uani 1 1 d . . .
C6 C 0.4409(7) 0.6834(7) 0.6603(4) 0.057(3) Uani 1 1 d . . .
C7 C 0.2849(7) 0.6642(7) 0.6707(4) 0.072(3) Uani 1 1 d . . .
H7A H 0.2461 0.6505 0.6964 0.086 Uiso 1 1 calc R . .
C8 C 0.2288(8) 0.6831(7) 0.6046(4) 0.070(3) Uani 1 1 d . . .
H8A H 0.1526 0.6802 0.5859 0.083 Uiso 1 1 calc R . .
C9 C 0.4434(7) 0.7574(6) 0.4555(4) 0.051(2) Uani 1 1 d . . .
H9A H 0.4065 0.7699 0.4101 0.062 Uiso 1 1 calc R . .
C10 C 0.5565(6) 0.7572(5) 0.4837(4) 0.043(2) Uani 1 1 d . . .
H10A H 0.5934 0.7673 0.4564 0.052 Uiso 1 1 calc R . .
C11 C 0.7705(8) 0.6921(7) 0.7403(4) 0.069(3) Uani 1 1 d . . .
H11A H 0.8466 0.6945 0.7607 0.083 Uiso 1 1 calc R . .
C12 C 0.7145(8) 0.6731(8) 0.7783(4) 0.081(4) Uani 1 1 d . . .
H12A H 0.7535 0.6628 0.8238 0.097 Uiso 1 1 calc R . .
C21 C 0.2373(7) 0.9417(9) 0.5093(5) 0.059(3) Uani 1 1 d . . .
C22 C 0.3150(9) 1.0607(7) 0.5726(5) 0.064(3) Uani 1 1 d . . .
C31 C 0.1548(6) 0.7646(6) 0.3100(4) 0.051(3) Uani 1 1 d . . .
C32 C 0.0261(8) 0.7691(7) 0.2062(4) 0.060(3) Uani 1 1 d . . .
C41 C -0.0270(7) 0.7467(8) 0.4422(4) 0.077(4) Uani 1 1 d . . .
C42 C -0.1549(6) 0.7608(7) 0.4819(4) 0.055(3) Uani 1 1 d . . .
C51 C 0.7639(7) 0.9440(9) 0.6400(5) 0.062(3) Uani 1 1 d . . .
C52 C 0.6868(9) 1.0578(7) 0.6643(5) 0.060(3) Uani 1 1 d . . .
N63 N 0.5101(6) 0.5085(6) 0.7646(4) 0.081(3) Uani 1 1 d . . .

loop_
_atom_site_aniso_label
_atom_site_aniso_U_11
_atom_site_aniso_U_22
_atom_site_aniso_U_33
_atom_site_aniso_U_23
_atom_site_aniso_U_13
_atom_site_aniso_U_12
Co1 0.0125(6) 0.0685(9) 0.0300(6) -0.0021(6) 0.0054(4) -0.0005(6)
Co2 0.0121(6) 0.0754(10) 0.0293(6) -0.0036(6) 0.0039(4) 0.0020(6)
Co3 0.0365(7) 0.0899(11) 0.0359(6) -0.0017(7) 0.0133(6) 0.0015(7)
O1 0.056(4) 0.080(5) 0.077(5) -0.008(4) 0.022(4) -0.004(4)
O2 0.065(5) 0.095(6) 0.089(5) -0.005(4) 0.028(4) 0.001(4)
N1 0.015(4) 0.104(6) 0.037(4) 0.002(4) 0.008(3) 0.005(4)
N2 0.027(4) 0.063(5) 0.026(3) -0.003(3) 0.009(3) -0.001(3)
N3 0.028(4) 0.066(5) 0.022(3) -0.001(3) 0.009(3) 0.001(4)
N4 0.025(4) 0.108(7) 0.041(4) -0.001(4) 0.011(4) -0.002(4)
N5 0.030(5) 0.121(8) 0.029(4) 0.002(4) 0.007(4) 0.000(4)
N6 0.034(5) 0.107(7) 0.037(4) 0.012(4) 0.020(4) 0.006(4)
N21 0.016(4) 0.104(8) 0.067(6) 0.003(5) 0.007(4) 0.000(5)
N22 0.068(7) 0.074(8) 0.068(6) -0.021(5) -0.013(5) 0.007(5)
N23 0.039(5) 0.090(7) 0.050(5) -0.015(5) 0.006(4) -0.013(5)
N31 0.012(3) 0.093(6) 0.027(4) -0.006(4) 0.000(3) -0.001(4)
N32 0.009(4) 0.202(11) 0.043(5) 0.017(5) 0.000(4) -0.015(5)
N33 0.018(4) 0.129(8) 0.031(4) 0.000(4) -0.002(4) -0.002(4)
N41 0.035(5) 0.114(7) 0.038(4) 0.001(4) 0.017(4) 0.001(5)
N43 0.020(4) 0.090(6) 0.038(4) -0.007(4) 0.010(3) 0.010(4)
N51 0.026(5) 0.116(9) 0.062(5) -0.010(6) 0.008(4) 0.004(5)
N52 0.076(7) 0.046(6) 0.150(9) -0.023(6) 0.072(7) -0.008(5)
N53 0.043(5) 0.078(7) 0.046(4) -0.015(4) 0.012(4) -0.006(4)
N61 0.055(5) 0.114(8) 0.044(4) 0.032(5) 0.023(4) -0.002(5)
C62 0.077(10) 0.099(12) 0.190(15) -0.054(11) 0.033(10) 0.018(9)
C1 0.030(6) 0.095(8) 0.033(5) -0.011(5) 0.016(4) -0.006(5)
C2 0.049(6) 0.071(7) 0.029(4) 0.004(4) 0.022(4) -0.004(5)
C3 0.029(5) 0.096(8) 0.026(4) -0.006(4) 0.011(4) -0.008(5)
C4 0.026(5) 0.099(8) 0.025(4) 0.000(4) 0.006(4) 0.006(5)
C5 0.028(5) 0.107(9) 0.031(5) 0.008(5) 0.011(4) -0.004(5)
C6 0.027(5) 0.107(9) 0.037(5) 0.007(5) 0.012(4) 0.007(5)
C7 0.028(6) 0.147(11) 0.044(5) 0.007(6) 0.018(5) 0.001(6)
C8 0.038(6) 0.129(10) 0.039(5) 0.004(6) 0.012(5) -0.001(6)
C9 0.036(5) 0.091(8) 0.019(4) 0.005(4) 0.004(4) 0.002(5)
C10 0.025(5) 0.066(7) 0.046(5) 0.002(5) 0.023(4) 0.002(5)
C11 0.043(6) 0.121(10) 0.036(5) -0.001(5) 0.010(5) -0.004(6)
C12 0.050(8) 0.150(12) 0.034(5) 0.005(6) 0.008(5) 0.004(7)
C21 0.032(6) 0.064(9) 0.062(7) -0.021(6) -0.002(5) -0.003(6)
C22 0.049(7) 0.077(9) 0.066(7) 0.017(6) 0.024(6) 0.021(6)
C31 0.004(4) 0.113(9) 0.027(5) 0.003(5) -0.002(4) -0.004(5)
C32 0.034(7) 0.113(10) 0.038(5) 0.009(5) 0.019(5) -0.001(5)
C41 0.014(5) 0.176(12) 0.037(5) 0.003(6) 0.007(4) -0.005(7)
C42 0.007(4) 0.119(9) 0.035(5) -0.005(6) 0.006(4) 0.008(5)
C51 0.024(5) 0.082(10) 0.079(7) -0.023(7) 0.019(5) 0.003(6)
C52 0.065(8) 0.063(8) 0.057(6) -0.010(5) 0.029(6) 0.005(6)
N63 0.059(6) 0.088(7) 0.079(6) -0.011(5) 0.012(5) 0.007(5)

loop_
_atom_type_symbol
_atom_type_description
_atom_type_scat_dispersion_real
_atom_type_scat_dispersion_imag
_atom_type_scat_source
C C 0.0033 0.0016 'International Tables Vol C Tables 4.2.6.8 and 6.1.1.4'
H H 0.0000 0.0000 'International Tables Vol C Tables 4.2.6.8 and 6.1.1.4'
N N 0.0061 0.0033 'International Tables Vol C Tables 4.2.6.8 and 6.1.1.4'
Co Co 0.3494 0.9721 'International Tables Vol C Tables 4.2.6.8 and 6.1.1.4'
O O 0.0106 0.0060 'International Tables Vol C Tables 4.2.6.8 and 6.1.1.4'

loop_
_geom_angle_atom_site_label_1
_geom_angle_atom_site_label_2
_geom_angle_atom_site_label_3
_geom_angle
_geom_angle_site_symmetry_1
_geom_angle_site_symmetry_3
_geom_angle_publ_flag
N41 Co1 N31 94.5(3) . . ?
N41 Co1 N21 92.4(3) . . ?
N31 Co1 N21 99.6(3) . . ?
N41 Co1 O1 91.2(3) . . ?
N31 Co1 O1 87.5(3) . . ?
N21 Co1 O1 171.8(3) . . ?
N41 Co1 N2 172.4(3) . . ?
N31 Co1 N2 92.9(2) . . ?
N21 Co1 N2 88.0(3) . . ?
O1 Co1 N2 87.5(2) . . ?
N41 Co1 N1 95.2(3) . . ?
N31 Co1 N1 167.4(3) . . ?
N21 Co1 N1 88.0(3) . . ?
O1 Co1 N1 84.3(3) . . ?
N2 Co1 N1 77.3(2) . . ?
N33 Co2 N51 92.6(3) 4_676 . ?
N33 Co2 N43 95.2(3) 4_676 1_655 ?
N51 Co2 N43 98.4(3) . 1_655 ?
N33 Co2 O2 89.5(3) 4_676 . ?
N51 Co2 O2 174.2(3) . . ?
N43 Co2 O2 86.8(3) 1_655 . ?
N33 Co2 N3 171.5(3) 4_676 . ?
N51 Co2 N3 88.9(3) . . ?
N43 Co2 N3 92.8(2) 1_655 . ?
O2 Co2 N3 88.1(3) . . ?
N33 Co2 N4 94.4(3) 4_676 . ?
N51 Co2 N4 90.0(3) . . ?
N43 Co2 N4 167.0(3) 1_655 . ?
O2 Co2 N4 84.4(3) . . ?
N3 Co2 N4 77.3(2) . . ?
N61 Co3 N23 94.3(3) . 2_646 ?
N61 Co3 N53 93.9(3) . 2_646 ?
N23 Co3 N53 97.3(3) 2_646 2_646 ?
N61 Co3 N63 172.3(3) . . ?
N23 Co3 N63 88.9(3) 2_646 . ?
N53 Co3 N63 92.6(3) 2_646 . ?
N61 Co3 N5 89.3(3) . . ?
N23 Co3 N5 93.6(3) 2_646 . ?
N53 Co3 N5 168.4(3) 2_646 . ?
N63 Co3 N5 83.5(3) . . ?
N61 Co3 N6 89.9(3) . . ?
N23 Co3 N6 169.3(3) 2_646 . ?
N53 Co3 N6 92.3(3) 2_646 . ?
N63 Co3 N6 85.8(3) . . ?
N5 Co3 N6 76.6(3) . . ?
C1 N1 C8 116.0(7) . . ?
C1 N1 Co1 112.7(5) . . ?
C8 N1 Co1 131.2(6) . . ?
C9 N2 C2 115.1(7) . . ?
C9 N2 Co1 130.3(5) . . ?
C2 N2 Co1 114.5(5) . . ?
C10 N3 C3 116.1(7) . . ?
C10 N3 Co2 130.0(5) . . ?
C3 N3 Co2 113.8(5) . . ?
C11 N4 C4 115.8(8) . . ?
C11 N4 Co2 131.9(6) . . ?
C4 N4 Co2 112.1(5) . . ?
C5 N5 C12 115.5(8) . . ?
C5 N5 Co3 114.4(6) . . ?
C12 N5 Co3 130.0(6) . . ?
C6 N6 C7 116.0(7) . . ?
C6 N6 Co3 113.8(6) . . ?
C7 N6 Co3 130.1(6) . . ?
C21 N21 Co1 174.7(9) . . ?
C21 N22 C22 123.8(9) . . ?
C22 N23 Co3 161.5(9) . 2_656 ?
C31 N31 Co1 171.6(6) . . ?
C32 N32 C31 118.1(7) . . ?
C32 N33 Co2 174.6(7) . 4_475 ?
C41 N41 Co1 167.7(9) . . ?
N42 N42' C42 74.3(18) . . ?
N42 N42' C41 70.1(18) . . ?
C42 N42' C41 110.3(12) . . ?
N42' N42 C41 77(2) . . ?
N42' N42 C42 73(2) . . ?
C41 N42 C42 112.8(15) . . ?
C42 N43 Co2 170.6(7) . 1_455 ?
C51 N51 Co2 170.8(9) . . ?
C52 N52 C51 122.0(9) . . ?
C52 N53 Co3 162.3(9) . 2_656 ?
C62 N61 Co3 153.3(8) . . ?
N1 C1 C6 121.1(7) . . ?
N1 C1 C2 118.7(7) . . ?
C6 C1 C2 120.2(8) . . ?
C3 C2 N2 122.8(7) . . ?
C3 C2 C1 120.6(7) . . ?
N2 C2 C1 116.6(8) . . ?
N3 C3 C2 121.7(7) . . ?
N3 C3 C4 118.1(7) . . ?
C2 C3 C4 120.2(7) . . ?
N4 C4 C5 120.5(7) . . ?
N4 C4 C3 118.5(7) . . ?
C5 C4 C3 120.9(8) . . ?
N5 C5 C4 123.6(8) . . ?
N5 C5 C6 117.6(7) . . ?
C4 C5 C6 118.8(7) . . ?
N6 C6 C1 123.3(8) . . ?
N6 C6 C5 117.3(7) . . ?
C1 C6 C5 119.4(8) . . ?
N6 C7 C8 121.7(8) . . ?
N1 C8 C7 121.8(9) . . ?
N2 C9 C10 122.1(7) . . ?
N3 C10 C9 122.1(7) . . ?
N4 C11 C12 122.3(9) . . ?
N5 C12 C11 122.2(8) . . ?
N21 C21 N22 171.7(11) . . ?
N23 C22 N22 173.6(11) . . ?
N31 C31 N32 174.8(8) . . ?
N33 C32 N32 173.3(9) . . ?
N41 C41 N42 162.4(18) . . ?
N41 C41 N42' 163.3(15) . . ?
N42 C41 N42' 32.6(9) . . ?
N43 C42 N42' 166.2(13) . . ?
N43 C42 N42 159.8(16) . . ?
N42' C42 N42 32.7(8) . . ?
N51 C51 N52 170.3(11) . . ?
N53 C52 N52 170.8(12) . . ?

loop_
_geom_bond_atom_site_label_1
_geom_bond_atom_site_label_2
_geom_bond_distance
_geom_bond_site_symmetry_2
_geom_bond_publ_flag
Co1 N41 2.049(8) . ?
Co1 N31 2.056(7) . ?
Co1 N21 2.058(11) . ?
Co1 O1 2.119(7) . ?
Co1 N2 2.156(6) . ?
Co1 N1 2.215(7) . ?
Co2 N33 2.035(7) 4_676 ?
Co2 N51 2.050(11) . ?
Co2 N43 2.066(7) 1_655 ?
Co2 O2 2.137(7) . ?
Co2 N3 2.160(6) . ?
Co2 N4 2.212(7) . ?
Co3 N61 2.033(10) . ?
Co3 N23 2.048(8) 2_646 ?
Co3 N53 2.087(8) 2_646 ?
Co3 N63 2.088(8) . ?
Co3 N5 2.181(7) . ?
Co3 N6 2.186(7) . ?
N1 C1 1.338(10) . ?
N1 C8 1.348(10) . ?
N2 C9 1.308(9) . ?
N2 C2 1.370(9) . ?
N3 C10 1.317(9) . ?
N3 C3 1.347(9) . ?
N4 C11 1.317(10) . ?
N4 C4 1.342(10) . ?
N5 C5 1.307(10) . ?
N5 C12 1.320(12) . ?
N6 C6 1.326(10) . ?
N6 C7 1.331(11) . ?
N21 C21 1.153(12) . ?
N22 C21 1.243(13) . ?
N22 C22 1.335(14) . ?
N23 C22 1.127(12) . ?
N23 Co3 2.048(8) 2_656 ?
N31 C31 1.104(9) . ?
N32 C32 1.322(12) . ?
N32 C31 1.325(10) . ?
N33 C32 1.139(11) . ?
N33 Co2 2.035(7) 4_475 ?
N41 C41 1.144(10) . ?
N42' N42 0.77(2) . ?
N42' C42 1.366(14) . ?
N42' C41 1.400(16) . ?
N42 C41 1.35(2) . ?
N42 C42 1.38(2) . ?
N43 C42 1.097(9) . ?
N43 Co2 2.066(7) 1_455 ?
N51 C51 1.164(12) . ?
N52 C52 1.259(13) . ?
N52 C51 1.261(13) . ?
N53 C52 1.153(12) . ?
N53 Co3 2.087(8) 2_656 ?
N61 C62 1.454(15) . ?
C1 C6 1.382(11) . ?
C1 C2 1.470(10) . ?
C2 C3 1.358(11) . ?
C3 C4 1.455(10) . ?
C4 C5 1.389(10) . ?
C5 C6 1.490(11) . ?
C7 C8 1.391(11) . ?
C9 C10 1.410(11) . ?
C11 C12 1.387(12) . ?
